data_2229051
loop_
_publ_author_name
'Jung, Yeong-Min'
'Lee, Soon W.'

_publ_section_title
;
 Bis[\m-4-(1<i>H</i>-imidazol-3-ium-1-yl)benzoato-\k^2^<i>O</i>:<i>O</i>']bis[(methanol)tris(nitrato-\k^2^<i>O</i>,<i>O</i>')terbium(III)]
;
_journal_coeditor_code GK2337
_journal_issue 2
_journal_name_full 'Acta Crystallographica Section E'
_journal_page_first m253
_journal_page_last m254
_journal_paper_doi 10.1107/S1600536811002443
_journal_volume 67
_journal_year 2011
_chemical_formula_iupac '[Tb2 (N O3)6 (C10 H8 N2 O2)2 (C H4 O)2]'
_chemical_formula_moiety 'C22 H24 N10 O24 Tb2'
_chemical_formula_sum 'C22 H24 N10 O24 Tb2'
_chemical_formula_weight 1130.35
_chemical_name_systematic
;
Bis[\m-4-(1<i>H</i>-imidazol-3-ium-1-yl)benzoato-
\k^2^<i>O</i>:<i>O</i>']bis[(methanol)tris(nitrato-
\k^2^<i>O</i>,<i>O</i>')terbium(III)]
;
_space_group_IT_number 2
_symmetry_cell_setting triclinic
_symmetry_space_group_name_Hall '-P 1'
_symmetry_space_group_name_H-M 'P -1'
_atom_sites_solution_hydrogens geom
_atom_sites_solution_primary direct
_atom_sites_solution_secondary difmap
_audit_creation_method SHELXL-97
_cell_angle_alpha 95.328(2)
_cell_angle_beta 101.271(2)
_cell_angle_gamma 100.166(2)
_cell_formula_units_Z 1
_cell_length_a 8.2966(3)
_cell_length_b 9.6107(3)
_cell_length_c 11.6780(4)
_cell_measurement_reflns_used 9939
_cell_measurement_temperature 296(2)
_cell_measurement_theta_max 28.47
_cell_measurement_theta_min 2.66
_cell_volume 891.01(5)
_computing_cell_refinement 'SMART (Bruker, 1997)'
_computing_data_collection 'SMART (Bruker, 1997)'
_computing_data_reduction 'SAINT (Bruker, 1997)'
_computing_molecular_graphics 'SHELXTL (Sheldrick, 2008)'
_computing_publication_material 'SHELXTL (Sheldrick, 2008)'
_computing_structure_refinement 'SHELXTL (Sheldrick, 2008)'
_computing_structure_solution 'SHELXTL (Sheldrick, 2008)'
_diffrn_ambient_temperature 296(2)
_diffrn_measured_fraction_theta_full 0.961
_diffrn_measured_fraction_theta_max 0.961
_diffrn_measurement_device_type 'Bruker SMART CCD area-detector'
_diffrn_measurement_method '\f and \w'
_diffrn_radiation_monochromator graphite
_diffrn_radiation_source 'sealed tube'
_diffrn_radiation_type MoK\a
_diffrn_radiation_wavelength 0.71073
_diffrn_reflns_av_R_equivalents 0.0368
_diffrn_reflns_av_sigmaI/netI 0.0304
_diffrn_reflns_limit_h_max 11
_diffrn_reflns_limit_h_min -11
_diffrn_reflns_limit_k_max 12
_diffrn_reflns_limit_k_min -12
_diffrn_reflns_limit_l_max 15
_diffrn_reflns_limit_l_min -15
_diffrn_reflns_number 14627
_diffrn_reflns_theta_full 28.51
_diffrn_reflns_theta_max 28.51
_diffrn_reflns_theta_min 2.17
_exptl_absorpt_coefficient_mu 4.045
_exptl_absorpt_correction_T_max 0.4984
_exptl_absorpt_correction_T_min 0.3576
_exptl_absorpt_correction_type multi-scan
_exptl_absorpt_process_details '(SADABS; Sheldrick, 1996)'
_exptl_crystal_colour colourless
_exptl_crystal_density_diffrn 2.107
_exptl_crystal_density_method 'not measured'
_exptl_crystal_description block
_exptl_crystal_F_000 548
_exptl_crystal_size_max 0.32
_exptl_crystal_size_mid 0.24
_exptl_crystal_size_min 0.20
_refine_diff_density_max 1.013
_refine_diff_density_min -0.493
_refine_ls_extinction_method none
_refine_ls_goodness_of_fit_ref 1.043
_refine_ls_hydrogen_treatment mixed
_refine_ls_matrix_type full
_refine_ls_number_parameters 266
_refine_ls_number_reflns 4356
_refine_ls_number_restraints 0
_refine_ls_restrained_S_all 1.043
_refine_ls_R_factor_all 0.0313
_refine_ls_R_factor_gt 0.0263
_refine_ls_shift/su_max 0.002
_refine_ls_shift/su_mean 0.000
_refine_ls_structure_factor_coef Fsqd
_refine_ls_weighting_details 'calc w=1/[\s^2^(Fo^2^)+(0.0361P)^2^] where P=(Fo^2^+2Fc^2^)/3'
_refine_ls_weighting_scheme calc
_refine_ls_wR_factor_gt 0.0590
_refine_ls_wR_factor_ref 0.0608
_reflns_number_gt 3924
_reflns_number_total 4356
_reflns_threshold_expression I>2sigma(I)
_cod_data_source_file gk2337.cif
_cod_data_source_block I
_cod_database_code 2229051
_cod_database_fobs_code 2229051

loop_
_symmetry_equiv_pos_as_xyz
'x, y, z'
'-x, -y, -z'

loop_
_atom_site_type_symbol
_atom_site_label
_atom_site_fract_x
_atom_site_fract_y
_atom_site_fract_z
_atom_site_U_iso_or_equiv
_atom_site_adp_type
_atom_site_calc_flag
_atom_site_refinement_flags
_atom_site_occupancy
_atom_site_disorder_assembly
_atom_site_disorder_group
Tb Tb1 0.457118(19) 0.675119(14) 0.848450(11) 0.03284(6) Uani d . 1 . .
O O1 0.2845(3) 0.4704(2) 0.8671(2) 0.0460(6) Uani d . 1 . .
O O2 0.3792(4) 0.3116(3) 0.9719(2) 0.0512(6) Uani d . 1 . .
O O3 0.7282(4) 0.6892(3) 0.7935(3) 0.0581(7) Uani d . 1 . .
O O4 0.5994(4) 0.4789(3) 0.8034(3) 0.0553(7) Uani d . 1 . .
O O5 0.8288(6) 0.5102(5) 0.7405(4) 0.1010(14) Uani d . 1 . .
O O6 0.3662(4) 0.5789(3) 0.6383(2) 0.0515(6) Uani d . 1 . .
O O7 0.1885(4) 0.6835(3) 0.7055(3) 0.0592(7) Uani d . 1 . .
O O8 0.1450(6) 0.6100(4) 0.5188(3) 0.1017(15) Uani d . 1 . .
O O9 0.4888(5) 0.8709(3) 0.7163(2) 0.0649(8) Uani d . 1 . .
O O10 0.5819(4) 0.9363(3) 0.9002(2) 0.0550(7) Uani d . 1 . .
O O11 0.6051(5) 1.0899(3) 0.7783(3) 0.0784(10) Uani d . 1 . .
O O12 0.2864(4) 0.7787(3) 0.9605(2) 0.0573(7) Uani d . 1 . .
H H1O 0.3305 0.8559 0.9989 0.086 Uiso d R 1 . .
N N1 -0.1852(3) -0.0986(3) 0.5742(2) 0.0356(5) Uani d . 1 . .
N N2 -0.3091(5) -0.3070(3) 0.4848(3) 0.0497(8) Uani d . 1 . .
N N3 0.7211(5) 0.5573(4) 0.7785(3) 0.0555(8) Uani d . 1 . .
N N4 0.2299(5) 0.6250(3) 0.6183(3) 0.0523(8) Uani d . 1 . .
N N5 0.5595(4) 0.9700(3) 0.7973(3) 0.0472(7) Uani d . 1 . .
C C1 0.2827(4) 0.3458(3) 0.8879(3) 0.0344(6) Uani d . 1 . .
C C2 0.1576(4) 0.2281(3) 0.8068(3) 0.0326(6) Uani d . 1 . .
C C3 0.1500(5) 0.0880(4) 0.8264(3) 0.0488(9) Uani d . 1 . .
H H3 0.2213 0.0662 0.8912 0.059 Uiso calc R 1 . .
C C4 0.0369(6) -0.0201(4) 0.7502(3) 0.0538(10) Uani d . 1 . .
H H4 0.0328 -0.1145 0.7632 0.065 Uiso calc R 1 . .
C C5 -0.0694(4) 0.0123(3) 0.6554(3) 0.0332(6) Uani d . 1 . .
C C6 -0.0660(5) 0.1519(4) 0.6361(3) 0.0446(8) Uani d . 1 . .
H H6 -0.1396 0.1735 0.5724 0.054 Uiso calc R 1 . .
C C7 0.0478(4) 0.2594(3) 0.7121(3) 0.0409(7) Uani d . 1 . .
H H7 0.0506 0.3538 0.6995 0.049 Uiso calc R 1 . .
C C8 -0.3167(5) -0.0831(4) 0.4857(3) 0.0526(9) Uani d . 1 . .
H H8 -0.3467 0.0022 0.4670 0.063 Uiso calc R 1 . .
C C9 -0.3922(5) -0.2143(5) 0.4321(3) 0.0554(10) Uani d . 1 . .
H H9 -0.4852 -0.2370 0.3698 0.066 Uiso calc R 1 . .
C C10 -0.1834(5) -0.2376(4) 0.5700(3) 0.0434(7) Uani d . 1 . .
H H10 -0.1070 -0.2784 0.6186 0.052 Uiso calc R 1 . .
C C11 0.1366(7) 0.7167(6) 0.9925(5) 0.0750(14) Uani d . 1 . .
H H11A 0.0994 0.7879 1.0384 0.113 Uiso calc R 1 . .
H H11B 0.1569 0.6410 1.0381 0.113 Uiso calc R 1 . .
H H11C 0.0518 0.6792 0.9227 0.113 Uiso calc R 1 . .
H H2N -0.325(6) -0.389(6) 0.460(4) 0.064(14) Uiso d . 1 . .

loop_
_atom_site_aniso_label
_atom_site_aniso_U_11
_atom_site_aniso_U_22
_atom_site_aniso_U_33
_atom_site_aniso_U_12
_atom_site_aniso_U_13
_atom_site_aniso_U_23
Tb1 0.03738(9) 0.02521(8) 0.03241(8) 0.00405(6) 0.00267(5) 0.00046(5)
O1 0.0431(14) 0.0275(11) 0.0608(14) -0.0002(10) 0.0031(11) 0.0038(10)
O2 0.0586(17) 0.0418(13) 0.0407(12) -0.0013(12) -0.0077(11) 0.0037(10)
O3 0.0486(16) 0.0517(16) 0.0746(18) 0.0049(13) 0.0199(13) 0.0076(13)
O4 0.0537(17) 0.0403(14) 0.0748(17) 0.0140(13) 0.0172(13) 0.0072(12)
O5 0.093(3) 0.098(3) 0.148(4) 0.056(3) 0.072(3) 0.029(3)
O6 0.0658(18) 0.0396(13) 0.0424(12) 0.0117(12) 0.0008(11) -0.0071(10)
O7 0.0545(17) 0.0576(17) 0.0631(17) 0.0208(14) -0.0009(13) 0.0064(13)
O8 0.128(4) 0.090(3) 0.0587(19) 0.019(3) -0.045(2) 0.0059(18)
O9 0.096(2) 0.0408(14) 0.0464(14) 0.0011(15) -0.0020(14) 0.0055(11)
O10 0.082(2) 0.0377(13) 0.0405(12) 0.0010(13) 0.0129(12) 0.0018(10)
O11 0.105(3) 0.0331(14) 0.088(2) -0.0013(16) 0.007(2) 0.0200(14)
O12 0.0515(16) 0.0553(16) 0.0598(15) 0.0053(13) 0.0147(12) -0.0152(12)
N1 0.0358(14) 0.0319(13) 0.0357(12) 0.0046(11) 0.0036(10) 0.0007(10)
N2 0.058(2) 0.0338(15) 0.0493(16) -0.0016(14) 0.0080(14) -0.0071(12)
N3 0.049(2) 0.062(2) 0.0601(19) 0.0181(17) 0.0164(15) 0.0073(16)
N4 0.063(2) 0.0357(15) 0.0472(16) 0.0061(15) -0.0106(15) 0.0071(12)
N5 0.0543(19) 0.0322(14) 0.0536(17) 0.0057(13) 0.0103(14) 0.0056(12)
C1 0.0349(16) 0.0320(15) 0.0330(14) 0.0000(12) 0.0068(12) 0.0010(11)
C2 0.0350(16) 0.0283(14) 0.0334(13) 0.0037(12) 0.0073(11) 0.0033(10)
C3 0.059(2) 0.0328(16) 0.0434(17) 0.0047(16) -0.0126(15) 0.0060(13)
C4 0.068(3) 0.0260(15) 0.056(2) 0.0059(16) -0.0117(18) 0.0060(14)
C5 0.0344(16) 0.0284(14) 0.0346(14) 0.0049(12) 0.0053(11) 0.0003(11)
C6 0.046(2) 0.0334(16) 0.0474(17) 0.0078(15) -0.0082(14) 0.0083(13)
C7 0.0440(19) 0.0258(14) 0.0479(17) 0.0042(13) -0.0005(14) 0.0078(12)
C8 0.054(2) 0.0432(19) 0.0512(19) 0.0102(17) -0.0090(16) 0.0002(15)
C9 0.051(2) 0.055(2) 0.0496(19) 0.0078(19) -0.0028(16) -0.0081(16)
C10 0.048(2) 0.0325(16) 0.0457(17) 0.0038(14) 0.0073(14) 0.0013(13)
C11 0.064(3) 0.089(4) 0.078(3) 0.014(3) 0.034(2) 0.004(3)

loop_
_atom_type_symbol
_atom_type_description
_atom_type_scat_dispersion_real
_atom_type_scat_dispersion_imag
_atom_type_scat_source
C C 0.0033 0.0016 'International Tables Vol C Tables 4.2.6.8 and 6.1.1.4'
H H 0.0000 0.0000 'International Tables Vol C Tables 4.2.6.8 and 6.1.1.4'
N N 0.0061 0.0033 'International Tables Vol C Tables 4.2.6.8 and 6.1.1.4'
O O 0.0106 0.0060 'International Tables Vol C Tables 4.2.6.8 and 6.1.1.4'
Tb Tb -0.1723 4.1537 'International Tables Vol C Tables 4.2.6.8 and 6.1.1.4'

loop_
_geom_angle_atom_site_label_1
_geom_angle_atom_site_label_2
_geom_angle_atom_site_label_3
_geom_angle_site_symmetry_1
_geom_angle_site_symmetry_3
_geom_angle
_geom_angle_publ_flag
O2 Tb1 O1 2_667 . 93.66(9) n
O2 Tb1 O12 2_667 . 81.77(11) ?
O1 Tb1 O12 . . 81.94(10) n
O2 Tb1 O3 2_667 . 80.85(11) ?
O1 Tb1 O3 . . 125.28(10) ?
O12 Tb1 O3 . . 148.43(10) ?
O2 Tb1 O6 2_667 . 152.13(11) ?
O1 Tb1 O6 . . 81.95(9) ?
O12 Tb1 O6 . . 124.33(10) ?
O3 Tb1 O6 . . 79.46(10) ?
O2 Tb1 O4 2_667 . 82.58(10) ?
O1 Tb1 O4 . . 73.61(10) ?
O12 Tb1 O4 . . 149.92(11) ?
O3 Tb1 O4 . . 51.67(10) ?
O6 Tb1 O4 . . 69.74(9) ?
O2 Tb1 O10 2_667 . 76.79(9) ?
O1 Tb1 O10 . . 153.55(10) ?
O12 Tb1 O10 . . 72.39(10) ?
O3 Tb1 O10 . . 78.08(10) ?
O6 Tb1 O10 . . 117.71(8) ?
O4 Tb1 O10 . . 128.09(10) ?
O2 Tb1 O7 2_667 . 154.61(11) ?
O1 Tb1 O7 . . 77.57(10) ?
O12 Tb1 O7 . . 73.48(10) ?
O3 Tb1 O7 . . 123.72(10) n
O6 Tb1 O7 . . 51.06(10) ?
O4 Tb1 O7 . . 116.66(10) ?
O10 Tb1 O7 . . 100.48(10) ?
O2 Tb1 O9 2_667 . 123.29(9) ?
O1 Tb1 O9 . . 142.55(9) ?
O12 Tb1 O9 . . 96.38(12) ?
O3 Tb1 O9 . . 71.99(11) ?
O6 Tb1 O9 . . 68.14(9) ?
O4 Tb1 O9 . . 113.68(11) ?
O10 Tb1 O9 . . 49.74(8) ?
O7 Tb1 O9 . . 66.28(11) ?
O2 Tb1 N3 2_667 . 82.04(11) ?
O1 Tb1 N3 . . 99.40(10) ?
O12 Tb1 N3 . . 163.80(11) ?
O3 Tb1 N3 . . 25.90(10) ?
O6 Tb1 N3 . . 71.67(10) ?
O4 Tb1 N3 . . 25.83(10) ?
O10 Tb1 N3 . . 103.51(11) ?
O7 Tb1 N3 . . 122.65(10) ?
O9 Tb1 N3 . . 92.25(12) ?
O2 Tb1 N4 2_667 . 173.59(9) ?
O1 Tb1 N4 . . 80.14(9) ?
O12 Tb1 N4 . . 98.87(11) ?
O3 Tb1 N4 . . 101.31(11) ?
O6 Tb1 N4 . . 25.75(10) ?
O4 Tb1 N4 . . 94.00(10) ?
O10 Tb1 N4 . . 109.53(8) ?
O7 Tb1 N4 . . 25.40(10) ?
O9 Tb1 N4 . . 63.06(9) ?
N3 Tb1 N4 . . 97.26(11) ?
C1 O1 Tb1 . . 143.1(2) ?
C1 O2 Tb1 . 2_667 159.8(2) ?
N3 O3 Tb1 . . 95.8(2) ?
N3 O4 Tb1 . . 94.9(2) ?
N4 O6 Tb1 . . 97.2(2) ?
N4 O7 Tb1 . . 94.6(2) ?
N5 O9 Tb1 . . 96.2(2) ?
N5 O10 Tb1 . . 98.07(18) ?
C11 O12 Tb1 . . 130.4(3) ?
C11 O12 H1O . . 112.9 ?
Tb1 O12 H1O . . 115.1 ?
C10 N1 C8 . . 107.5(3) ?
C10 N1 C5 . . 125.2(3) ?
C8 N1 C5 . . 127.3(3) ?
C10 N2 C9 . . 109.9(3) yes
C10 N2 H2N . . 126(4) ?
C9 N2 H2N . . 123(3) n
O5 N3 O4 . . 122.5(4) ?
O5 N3 O3 . . 120.1(4) ?
O4 N3 O3 . . 117.4(3) ?
O5 N3 Tb1 . . 175.0(3) ?
O4 N3 Tb1 . . 59.30(18) ?
O3 N3 Tb1 . . 58.31(19) ?
O8 N4 O7 . . 122.8(4) ?
O8 N4 O6 . . 120.4(4) ?
O7 N4 O6 . . 116.8(3) ?
O8 N4 Tb1 . . 174.9(4) ?
O7 N4 Tb1 . . 60.03(17) ?
O6 N4 Tb1 . . 57.02(15) ?
O11 N5 O9 . . 122.2(3) ?
O11 N5 O10 . . 121.9(3) ?
O9 N5 O10 . . 115.9(3) ?
O1 C1 O2 . . 124.1(3) ?
O1 C1 C2 . . 118.3(3) ?
O2 C1 C2 . . 117.6(3) ?
C3 C2 C7 . . 119.3(3) ?
C3 C2 C1 . . 120.5(3) ?
C7 C2 C1 . . 120.2(3) ?
C2 C3 C4 . . 120.3(3) ?
C2 C3 H3 . . 119.9 ?
C4 C3 H3 . . 119.9 ?
C5 C4 C3 . . 119.8(3) ?
C5 C4 H4 . . 120.1 ?
C3 C4 H4 . . 120.1 ?
C4 C5 C6 . . 120.6(3) ?
C4 C5 N1 . . 120.6(3) ?
C6 C5 N1 . . 118.8(3) ?
C5 C6 C7 . . 119.3(3) ?
C5 C6 H6 . . 120.4 ?
C7 C6 H6 . . 120.4 ?
C6 C7 C2 . . 120.7(3) ?
C6 C7 H7 . . 119.7 ?
C2 C7 H7 . . 119.7 ?
C9 C8 N1 . . 107.0(3) ?
C9 C8 H8 . . 126.5 ?
N1 C8 H8 . . 126.5 ?
C8 C9 N2 . . 107.6(3) ?
C8 C9 H9 . . 126.2 ?
N2 C9 H9 . . 126.2 ?
N2 C10 N1 . . 108.0(3) ?
N2 C10 H10 . . 126.0 ?
N1 C10 H10 . . 126.0 ?
O12 C11 H11A . . 109.5 ?
O12 C11 H11B . . 109.5 ?
H11A C11 H11B . . 109.5 ?
O12 C11 H11C . . 109.5 ?
H11A C11 H11C . . 109.5 ?
H11B C11 H11C . . 109.5 ?

loop_
_geom_bond_atom_site_label_1
_geom_bond_atom_site_label_2
_geom_bond_site_symmetry_2
_geom_bond_distance
_geom_bond_publ_flag
Tb1 O2 2_667 2.245(2) yes
Tb1 O1 . 2.275(2) yes
Tb1 O12 . 2.385(3) yes
Tb1 O3 . 2.441(3) yes
Tb1 O6 . 2.461(2) yes
Tb1 O4 . 2.464(3) yes
Tb1 O10 . 2.509(3) yes
Tb1 O7 . 2.529(3) yes
Tb1 O9 . 2.553(3) yes
Tb1 N3 . 2.855(3) ?
Tb1 N4 . 2.910(3) ?
O1 C1 . 1.242(4) ?
O2 C1 . 1.248(4) ?
O2 Tb1 2_667 2.245(2) ?
O3 N3 . 1.253(5) ?
O4 N3 . 1.248(4) ?
O5 N3 . 1.209(5) ?
O6 N4 . 1.274(5) ?
O7 N4 . 1.252(5) ?
O8 N4 . 1.216(4) ?
O9 N5 . 1.251(4) ?
O10 N5 . 1.261(4) ?
O11 N5 . 1.203(4) ?
O12 C11 . 1.415(6) ?
O12 H1O . 0.8147 ?
N1 C10 . 1.335(4) ?
N1 C8 . 1.388(5) ?
N1 C5 . 1.433(4) ?
N2 C10 . 1.323(5) ?
N2 C9 . 1.342(6) ?
N2 H2N . 0.80(5) ?
C1 C2 . 1.502(4) ?
C2 C3 . 1.379(5) ?
C2 C7 . 1.380(4) ?
C3 C4 . 1.382(5) ?
C3 H3 . 0.9300 ?
C4 C5 . 1.371(5) ?
C4 H4 . 0.9300 ?
C5 C6 . 1.378(5) ?
C6 C7 . 1.380(4) ?
C6 H6 . 0.9300 ?
C7 H7 . 0.9300 ?
C8 C9 . 1.340(5) ?
C8 H8 . 0.9300 ?
C9 H9 . 0.9300 ?
C10 H10 . 0.9300 ?
C11 H11A . 0.9600 ?
C11 H11B . 0.9600 ?
C11 H11C . 0.9600 ?

loop_
_geom_hbond_atom_site_label_D
_geom_hbond_atom_site_label_H
_geom_hbond_atom_site_label_A
_geom_hbond_site_symmetry_A
_geom_hbond_distance_DH
_geom_hbond_distance_HA
_geom_hbond_distance_DA
_geom_hbond_angle_DHA
O12 H1O O10 2_677 0.81 2.15 2.960(4) 173
N2 H2N O6 2_556 0.80(5) 2.00(5) 2.779(4) 167(5)
